data_7234800
loop_
_publ_author_name
'Zhu, Li-Na'
'Deng, Zhaopeng'
'Huo, Li-Hua'
'Gao, Shan'

_publ_section_title
;
 A series of helical coordination polymers based on two racemic
 bis(pyridylmethylene) propane-1,2-diamine ligands: Relationship of
 conformations, structures and properties
;
_journal_name_full CrystEngComm
_journal_paper_doi 10.1039/C9CE01210A
_journal_year 2019
_chemical_formula_moiety 'C15 H20 Cl4 N4 Zn2'
_chemical_formula_sum 'C15 H20 Cl4 N4 Zn2'
_chemical_formula_weight 528.89
_space_group_crystal_system monoclinic
_space_group_IT_number 14
_space_group_name_Hall '-P 2ybc'
_space_group_name_H-M_alt 'P 1 21/c 1'
_symmetry_space_group_name_Hall '-P 2ybc'
_symmetry_space_group_name_H-M 'P 1 21/c 1'
_atom_sites_solution_hydrogens mixed
_audit_creation_method SHELXL-2018/3
_audit_update_record
;
2019-07-01 deposited with the CCDC.    2019-10-28 downloaded from the CCDC.
;
_cell_angle_alpha 90
_cell_angle_beta 101.187(14)
_cell_angle_gamma 90
_cell_formula_units_Z 4
_cell_length_a 11.1502(16)
_cell_length_b 7.9734(11)
_cell_length_c 24.052(4)
_cell_measurement_reflns_used 1587
_cell_measurement_temperature 295(2)
_cell_measurement_theta_max 24.8000
_cell_measurement_theta_min 3.8540
_cell_volume 2097.7(6)
_computing_cell_refinement
;
CrysAlis Pro (Agilent, 2013)
;
_computing_data_collection
;
CrysAlis Pro (Agilent, 2013)
;
_computing_data_reduction
;
CrysAlis Pro (Agilent, 2013)
;
_computing_molecular_graphics '(K. Brandenburg, Diamond 3.1, 2009)'
_computing_publication_material '(K. Brandenburg, Diamond 3.1, 2009)'
_computing_structure_refinement 'SHELXL-2018/3 (Sheldrick, 2018)'
_diffrn_ambient_temperature 295(2)
_diffrn_detector_area_resol_mean 16.1954
_diffrn_measured_fraction_theta_full 0.995
_diffrn_measured_fraction_theta_max 0.994
_diffrn_measurement_device_type 'Xcalibur, Eos'
_diffrn_measurement_method '\w scans'
_diffrn_radiation_type MoK\a
_diffrn_radiation_wavelength 0.71073
_diffrn_reflns_av_R_equivalents 0.0276
_diffrn_reflns_av_unetI/netI 0.0453
_diffrn_reflns_Laue_measured_fraction_full 0.995
_diffrn_reflns_Laue_measured_fraction_max 0.994
_diffrn_reflns_limit_h_max 7
_diffrn_reflns_limit_h_min -13
_diffrn_reflns_limit_k_max 8
_diffrn_reflns_limit_k_min -9
_diffrn_reflns_limit_l_max 29
_diffrn_reflns_limit_l_min -25
_diffrn_reflns_number 6801
_diffrn_reflns_point_group_measured_fraction_full 0.995
_diffrn_reflns_point_group_measured_fraction_max 0.994
_diffrn_reflns_theta_full 25.242
_diffrn_reflns_theta_max 26.000
_diffrn_reflns_theta_min 3.181
_diffrn_source 'Enhance (Mo) X-ray Source'
_exptl_absorpt_coefficient_mu 2.802
_exptl_absorpt_correction_T_max 1.00000
_exptl_absorpt_correction_T_min 0.53955
_exptl_absorpt_correction_type multi-scan
_exptl_absorpt_process_details
; 
CrysAlis Pro (Agilent, 2013)
Empirical absorption correction using spherical harmonics,
 implemented in SCALE3 ABSPACK scaling algorithm. 
;
_exptl_crystal_colour colorless
_exptl_crystal_density_diffrn 1.675
_exptl_crystal_description prism
_exptl_crystal_F_000 1064
_exptl_crystal_size_max 0.190
_exptl_crystal_size_mid 0.160
_exptl_crystal_size_min 0.110
_refine_diff_density_max 0.989
_refine_diff_density_min -0.596
_refine_diff_density_rms 0.104
_refine_ls_extinction_method none
_refine_ls_goodness_of_fit_ref 1.048
_refine_ls_hydrogen_treatment constr
_refine_ls_matrix_type full
_refine_ls_number_parameters 231
_refine_ls_number_reflns 4090
_refine_ls_number_restraints 2
_refine_ls_restrained_S_all 1.049
_refine_ls_R_factor_all 0.0835
_refine_ls_R_factor_gt 0.0575
_refine_ls_shift/su_max 0.000
_refine_ls_shift/su_mean 0.000
_refine_ls_structure_factor_coef Fsqd
_refine_ls_weighting_details 'w=1/[\s^2^(Fo^2^)+(0.0754P)^2^+1.5322P] where P=(Fo^2^+2Fc^2^)/3'
_refine_ls_weighting_scheme calc
_refine_ls_wR_factor_gt 0.1406
_refine_ls_wR_factor_ref 0.1535
_reflns_Friedel_coverage 0.000
_reflns_number_gt 2975
_reflns_number_total 4090
_reflns_threshold_expression 'I > 2\s(I)'
_cod_data_source_file c9ce01210a2.cif
_cod_data_source_block d9895
_cod_original_cell_volume 2097.7(5)
_cod_database_code 7234800
_shelx_shelxl_version_number 2018/3
_shelx_space_group_comment
;
The symmetry employed for this shelxl refinement is uniquely defined
by the following loop, which should always be used as a source of
symmetry information in preference to the above space-group names.
They are only intended as comments.
;
_shelx_estimated_absorpt_t_min 0.618
_shelx_estimated_absorpt_t_max 0.748

loop_
_space_group_symop_operation_xyz
'x, y, z'
'-x, y+1/2, -z+1/2'
'-x, -y, -z'
'x, -y-1/2, z-1/2'

loop_
_atom_site_label
_atom_site_type_symbol
_atom_site_fract_x
_atom_site_fract_y
_atom_site_fract_z
_atom_site_U_iso_or_equiv
_atom_site_adp_type
_atom_site_occupancy
_atom_site_site_symmetry_order
_atom_site_calc_flag
_atom_site_refinement_flags_posn
_atom_site_refinement_flags_adp
_atom_site_refinement_flags_occupancy
_atom_site_disorder_assembly
_atom_site_disorder_group
Zn1 Zn 0.74455(5) 0.58037(8) 0.26497(3) 0.0524(2) Uani 1 1 d . . . . .
Zn2 Zn 0.25808(5) 0.74160(8) -0.00213(3) 0.0564(2) Uani 1 1 d . . . . .
Cl1 Cl 0.88097(19) 0.4212(3) 0.23466(8) 0.0983(6) Uani 1 1 d . . . . .
Cl2 Cl 0.59411(17) 0.4799(3) 0.30242(8) 0.0914(6) Uani 1 1 d . . . . .
Cl3 Cl 0.34095(15) 0.9573(2) -0.03776(8) 0.0822(5) Uani 1 1 d . . . . .
Cl4 Cl 0.14633(15) 0.5508(2) -0.05517(7) 0.0783(5) Uani 1 1 d . . . . .
N1 N 0.8500(4) 0.3548(6) 0.45329(18) 0.0556(11) Uani 1 1 d . . . . .
N2 N 0.8373(4) 0.7711(5) 0.31471(19) 0.0531(11) Uani 1 1 d . . . . .
H2N H 0.910765 0.772908 0.308588 0.080 Uiso 1 1 d R U . A .
N3 N 0.6838(4) 0.7657(5) 0.20516(18) 0.0524(11) Uani 1 1 d . . . . .
H3N H 0.609320 0.790015 0.206554 0.079 Uiso 1 1 d R U . . .
N4 N 0.3952(4) 0.6155(6) 0.05037(18) 0.0538(11) Uani 1 1 d . . . . .
C1 C 0.9578(5) 0.2935(7) 0.4481(2) 0.0601(14) Uani 1 1 d . . . . .
H1 H 0.981596 0.189673 0.464092 0.072 Uiso 1 1 calc R U . . .
C2 C 1.0344(5) 0.3757(8) 0.4205(3) 0.0686(17) Uani 1 1 d . . . . .
H2A H 1.109412 0.328676 0.417914 0.082 Uiso 1 1 calc R U . . .
C3 C 1.0013(6) 0.5298(8) 0.3962(3) 0.0685(16) Uani 1 1 d . . . . .
H3A H 1.053955 0.588180 0.377531 0.082 Uiso 1 1 calc R U . . .
C4 C 0.8894(5) 0.5953(7) 0.3999(2) 0.0572(14) Uani 1 1 d . . . . .
C5 C 0.8168(5) 0.5035(8) 0.4286(2) 0.0597(14) Uani 1 1 d . . . . .
H5 H 0.740457 0.546407 0.431116 0.072 Uiso 1 1 calc R U . . .
C6 C 0.8451(6) 0.7619(7) 0.3765(2) 0.0685(16) Uani 1 1 d . . . . .
H6A H 0.764988 0.783472 0.385046 0.082 Uiso 1 1 calc R U . . .
H6B H 0.900220 0.848427 0.394716 0.082 Uiso 1 1 calc R U . . .
C7 C 0.7826(8) 0.9271(8) 0.2885(3) 0.090(2) Uani 0.5 1 d D . P A 1
H7A H 0.699408 0.923104 0.296061 0.107 Uiso 0.5 1 calc R U P A 1
C8 C 0.8330(18) 1.0777(16) 0.3186(7) 0.127(5) Uani 0.5 1 d D . P A 1
H8A H 0.845675 1.058132 0.358717 0.191 Uiso 0.5 1 calc R U P A 1
H8B H 0.776880 1.169105 0.308758 0.191 Uiso 0.5 1 calc R U P A 1
H8C H 0.909537 1.104913 0.308209 0.191 Uiso 0.5 1 calc R U P A 1
C7' C 0.7826(8) 0.9271(8) 0.2885(3) 0.090(2) Uani 0.5 1 d D . P A 2
H7'A H 0.848540 1.009761 0.297602 0.107 Uiso 0.5 1 calc R U P A 2
C8' C 0.6815(14) 1.0058(19) 0.3054(8) 0.127(5) Uani 0.5 1 d D . P A 2
H8'1 H 0.613651 0.929407 0.300258 0.191 Uiso 0.5 1 calc R U P A 2
H8'2 H 0.659031 1.104116 0.282708 0.191 Uiso 0.5 1 calc R U P A 2
H8'3 H 0.703191 1.037121 0.344573 0.191 Uiso 0.5 1 calc R U P A 2
C9 C 0.7622(7) 0.9118(8) 0.2258(3) 0.085(2) Uani 1 1 d . . . . .
H9A H 0.723821 1.013414 0.208727 0.102 Uiso 1 1 calc R U . A 1
H9B H 0.840434 0.899802 0.214269 0.102 Uiso 1 1 calc R U . A 1
C10 C 0.6901(5) 0.7266(8) 0.1457(2) 0.0626(15) Uani 1 1 d . . . . .
H10A H 0.765597 0.666879 0.144986 0.075 Uiso 1 1 calc R U . . .
H10B H 0.692226 0.830776 0.125062 0.075 Uiso 1 1 calc R U . . .
C11 C 0.5848(5) 0.6229(7) 0.1160(2) 0.0543(13) Uani 1 1 d . . . . .
C12 C 0.5829(6) 0.4517(8) 0.1188(3) 0.0745(18) Uani 1 1 d . . . . .
H12 H 0.646745 0.394635 0.141713 0.089 Uiso 1 1 calc R U . . .
C13 C 0.4854(6) 0.3631(8) 0.0875(3) 0.0742(17) Uani 1 1 d . . . . .
H13 H 0.482161 0.246777 0.089822 0.089 Uiso 1 1 calc R U . . .
C14 C 0.3955(6) 0.4489(7) 0.0537(3) 0.0635(15) Uani 1 1 d . . . . .
H14 H 0.331273 0.389543 0.031985 0.076 Uiso 1 1 calc R U . . .
C15 C 0.4889(5) 0.6983(7) 0.0811(2) 0.0520(13) Uani 1 1 d . . . . .
H15 H 0.488908 0.814653 0.078670 0.062 Uiso 1 1 calc R U . . .

loop_
_atom_site_aniso_label
_atom_site_aniso_U_11
_atom_site_aniso_U_22
_atom_site_aniso_U_33
_atom_site_aniso_U_23
_atom_site_aniso_U_13
_atom_site_aniso_U_12
Zn1 0.0554(4) 0.0534(4) 0.0487(4) 0.0084(3) 0.0109(3) -0.0026(3)
Zn2 0.0486(4) 0.0664(4) 0.0540(4) 0.0097(3) 0.0092(3) -0.0145(3)
Cl1 0.0968(13) 0.1143(14) 0.0838(12) -0.0023(11) 0.0172(10) 0.0485(12)
Cl2 0.0789(11) 0.1160(14) 0.0806(11) 0.0221(11) 0.0190(9) -0.0385(10)
Cl3 0.0637(9) 0.0860(11) 0.1006(12) 0.0429(10) 0.0249(9) -0.0096(8)
Cl4 0.0656(10) 0.0911(12) 0.0792(10) -0.0199(9) 0.0171(8) -0.0249(8)
N1 0.048(2) 0.069(3) 0.048(2) -0.004(2) 0.005(2) 0.018(2)
N2 0.050(2) 0.051(2) 0.056(3) 0.004(2) 0.005(2) 0.004(2)
N3 0.047(2) 0.053(3) 0.056(3) 0.010(2) 0.008(2) -0.0001(19)
N4 0.057(3) 0.058(3) 0.049(2) 0.011(2) 0.017(2) -0.009(2)
C1 0.057(3) 0.068(4) 0.055(3) -0.003(3) 0.010(3) 0.018(3)
C2 0.058(4) 0.088(4) 0.065(4) 0.010(3) 0.024(3) 0.027(3)
C3 0.064(4) 0.084(4) 0.060(4) 0.005(3) 0.020(3) 0.017(3)
C4 0.059(3) 0.070(4) 0.038(3) -0.007(3) -0.001(2) 0.016(3)
C5 0.049(3) 0.077(4) 0.051(3) -0.009(3) 0.002(3) 0.020(3)
C6 0.078(4) 0.069(4) 0.055(3) -0.005(3) 0.004(3) 0.020(3)
C7 0.107(6) 0.055(4) 0.092(5) 0.001(4) -0.016(4) 0.023(4)
C8 0.158(13) 0.093(9) 0.117(10) 0.028(8) -0.006(10) -0.032(8)
C7' 0.107(6) 0.055(4) 0.092(5) 0.001(4) -0.016(4) 0.023(4)
C8' 0.158(13) 0.093(9) 0.117(10) 0.028(8) -0.006(10) -0.032(8)
C9 0.092(5) 0.065(4) 0.083(5) 0.027(4) -0.019(4) -0.004(4)
C10 0.050(3) 0.092(4) 0.047(3) 0.025(3) 0.013(2) 0.000(3)
C11 0.050(3) 0.071(4) 0.046(3) 0.013(3) 0.020(2) -0.003(3)
C12 0.061(4) 0.085(5) 0.081(4) 0.029(4) 0.024(3) 0.016(3)
C13 0.081(5) 0.058(4) 0.088(5) 0.010(4) 0.027(4) 0.005(3)
C14 0.068(4) 0.063(4) 0.064(4) 0.005(3) 0.022(3) -0.009(3)
C15 0.053(3) 0.059(3) 0.046(3) 0.008(3) 0.014(2) -0.004(3)

loop_
_atom_type_symbol
_atom_type_description
_atom_type_scat_dispersion_real
_atom_type_scat_dispersion_imag
_atom_type_scat_source
C C 0.0033 0.0016 'International Tables Vol C Tables 4.2.6.8 and 6.1.1.4'
H H 0.0000 0.0000 'International Tables Vol C Tables 4.2.6.8 and 6.1.1.4'
Cl Cl 0.1484 0.1585 'International Tables Vol C Tables 4.2.6.8 and 6.1.1.4'
N N 0.0061 0.0033 'International Tables Vol C Tables 4.2.6.8 and 6.1.1.4'
Zn Zn 0.2839 1.4301 'International Tables Vol C Tables 4.2.6.8 and 6.1.1.4'

loop_
_geom_angle_atom_site_label_1
_geom_angle_atom_site_label_2
_geom_angle_atom_site_label_3
_geom_angle
_geom_angle_site_symmetry_1
_geom_angle_site_symmetry_3
N2 Zn1 N3 86.39(17) . .
N2 Zn1 Cl2 111.32(14) . .
N3 Zn1 Cl2 111.67(13) . .
N2 Zn1 Cl1 108.18(14) . .
N3 Zn1 Cl1 109.39(14) . .
Cl2 Zn1 Cl1 123.60(9) . .
N4 Zn2 N1 108.33(17) . 2_655
N4 Zn2 Cl3 107.70(13) . .
N1 Zn2 Cl3 102.54(13) 2_655 .
N4 Zn2 Cl4 106.73(14) . .
N1 Zn2 Cl4 107.80(13) 2_655 .
Cl3 Zn2 Cl4 123.05(8) . .
C1 N1 C5 117.4(5) . .
C1 N1 Zn2 122.5(4) . 2_645
C5 N1 Zn2 119.9(4) . 2_645
C7' N2 C6 114.4(5) . .
C7 N2 C6 114.4(5) . .
C7' N2 Zn1 104.6(4) . .
C7 N2 Zn1 104.6(4) . .
C6 N2 Zn1 118.0(4) . .
C7' N2 H2N 104.0 . .
C7 N2 H2N 104.0 . .
C6 N2 H2N 107.6 . .
Zn1 N2 H2N 107.3 . .
C10 N3 C9 110.8(5) . .
C10 N3 Zn1 116.6(3) . .
C9 N3 Zn1 103.5(3) . .
C10 N3 H3N 108.2 . .
C9 N3 H3N 108.7 . .
Zn1 N3 H3N 108.7 . .
C14 N4 C15 117.9(5) . .
C14 N4 Zn2 121.4(4) . .
C15 N4 Zn2 120.7(4) . .
N1 C1 C2 122.7(6) . .
N1 C1 H1 118.7 . .
C2 C1 H1 118.7 . .
C1 C2 C3 119.9(5) . .
C1 C2 H2A 120.0 . .
C3 C2 H2A 120.0 . .
C4 C3 C2 118.9(6) . .
C4 C3 H3A 120.6 . .
C2 C3 H3A 120.6 . .
C3 C4 C5 117.5(5) . .
C3 C4 C6 123.6(6) . .
C5 C4 C6 118.8(5) . .
N1 C5 C4 123.6(5) . .
N1 C5 H5 118.2 . .
C4 C5 H5 118.2 . .
N2 C6 C4 112.1(4) . .
N2 C6 H6A 109.2 . .
C4 C6 H6A 109.2 . .
N2 C6 H6B 109.2 . .
C4 C6 H6B 109.2 . .
H6A C6 H6B 107.9 . .
C8 C7 N2 113.3(8) . .
C8 C7 C9 122.7(9) . .
N2 C7 C9 109.5(5) . .
C8 C7 H7A 102.8 . .
N2 C7 H7A 102.8 . .
C9 C7 H7A 102.8 . .
C7 C8 H8A 109.5 . .
C7 C8 H8B 109.5 . .
H8A C8 H8B 109.5 . .
C7 C8 H8C 109.5 . .
H8A C8 H8C 109.5 . .
H8B C8 H8C 109.5 . .
C8' C7' N2 122.6(10) . .
C8' C7' C9 110.7(10) . .
N2 C7' C9 109.5(5) . .
C8' C7' H7'A 104.0 . .
N2 C7' H7'A 104.0 . .
C9 C7' H7'A 104.0 . .
C7' C8' H8'1 109.5 . .
C7' C8' H8'2 109.5 . .
H8'1 C8' H8'2 109.5 . .
C7' C8' H8'3 109.5 . .
H8'1 C8' H8'3 109.5 . .
H8'2 C8' H8'3 109.5 . .
N3 C9 C7' 111.6(6) . .
N3 C9 C7 111.6(6) . .
N3 C9 H9A 109.3 . .
C7 C9 H9A 109.3 . .
N3 C9 H9B 109.3 . .
C7 C9 H9B 109.3 . .
H9A C9 H9B 108.0 . .
N3 C10 C11 113.4(4) . .
N3 C10 H10A 108.9 . .
C11 C10 H10A 108.9 . .
N3 C10 H10B 108.9 . .
C11 C10 H10B 108.9 . .
H10A C10 H10B 107.7 . .
C15 C11 C12 116.9(6) . .
C15 C11 C10 119.9(5) . .
C12 C11 C10 123.0(5) . .
C11 C12 C13 119.9(6) . .
C11 C12 H12 120.0 . .
C13 C12 H12 120.0 . .
C14 C13 C12 118.7(6) . .
C14 C13 H13 120.6 . .
C12 C13 H13 120.6 . .
N4 C14 C13 122.4(6) . .
N4 C14 H14 118.8 . .
C13 C14 H14 118.8 . .
N4 C15 C11 124.1(5) . .
N4 C15 H15 118.0 . .
C11 C15 H15 118.0 . .

loop_
_geom_bond_atom_site_label_1
_geom_bond_atom_site_label_2
_geom_bond_distance
_geom_bond_site_symmetry_2
Zn1 N2 2.082(4) .
Zn1 N3 2.082(4) .
Zn1 Cl2 2.2030(17) .
Zn1 Cl1 2.2103(18) .
Zn2 N4 2.048(4) .
Zn2 N1 2.049(5) 2_655
Zn2 Cl3 2.2032(15) .
Zn2 Cl4 2.2086(16) .
N1 C1 1.325(6) .
N1 C5 1.346(7) .
N2 C7' 1.472(7) .
N2 C7 1.472(7) .
N2 C6 1.473(7) .
N2 H2N 0.8600 .
N3 C10 1.480(7) .
N3 C9 1.483(7) .
N3 H3N 0.8600 .
N4 C14 1.330(7) .
N4 C15 1.332(6) .
C1 C2 1.348(8) .
C1 H1 0.9300 .
C2 C3 1.380(8) .
C2 H2A 0.9300 .
C3 C4 1.372(8) .
C3 H3A 0.9300 .
C4 C5 1.372(8) .
C4 C6 1.489(8) .
C5 H5 0.9300 .
C6 H6A 0.9700 .
C6 H6B 0.9700 .
C7 C8 1.457(9) .
C7 C9 1.485(10) .
C7 H7A 0.9800 .
C8 H8A 0.9600 .
C8 H8B 0.9600 .
C8 H8C 0.9600 .
C7' C8' 1.417(9) .
C7' C9 1.485(10) .
C7' H7'A 0.9800 .
C8' H8'1 0.9600 .
C8' H8'2 0.9600 .
C8' H8'3 0.9600 .
C9 H9A 0.9700 .
C9 H9B 0.9700 .
C10 C11 1.499(7) .
C10 H10A 0.9700 .
C10 H10B 0.9700 .
C11 C15 1.364(7) .
C11 C12 1.367(8) .
C12 C13 1.390(9) .
C12 H12 0.9300 .
C13 C14 1.348(8) .
C13 H13 0.9300 .
C14 H14 0.9300 .
C15 H15 0.9300 .

loop_
_geom_hbond_atom_site_label_D
_geom_hbond_atom_site_label_H
_geom_hbond_atom_site_label_A
_geom_hbond_distance_DH
_geom_hbond_distance_HA
_geom_hbond_distance_DA
_geom_hbond_angle_DHA
_geom_hbond_site_symmetry_A
_geom_hbond_publ_flag
N2 H2N Cl1 0.86 2.97 3.763(5) 154.5 2_755 yes
N3 H3N Cl2 0.86 2.70 3.512(5) 157.8 2_655 yes

loop_
_geom_torsion_atom_site_label_1
_geom_torsion_atom_site_label_2
_geom_torsion_atom_site_label_3
_geom_torsion_atom_site_label_4
_geom_torsion
_geom_torsion_site_symmetry_1
C5 N1 C1 C2 1.5(8) .
Zn2 N1 C1 C2 -173.4(5) 2_645
N1 C1 C2 C3 -0.2(9) .
C1 C2 C3 C4 -0.9(9) .
C2 C3 C4 C5 0.8(8) .
C2 C3 C4 C6 178.5(5) .
C1 N1 C5 C4 -1.6(8) .
Zn2 N1 C5 C4 173.4(4) 2_645
C3 C4 C5 N1 0.5(8) .
C6 C4 C5 N1 -177.3(5) .
C7' N2 C6 C4 174.3(5) .
C7 N2 C6 C4 174.3(5) .
Zn1 N2 C6 C4 50.6(6) .
C3 C4 C6 N2 60.5(8) .
C5 C4 C6 N2 -121.7(6) .
C6 N2 C7 C8 47.5(12) .
Zn1 N2 C7 C8 178.1(10) .
C6 N2 C7 C9 -171.5(6) .
Zn1 N2 C7 C9 -40.9(7) .
C6 N2 C7' C8' -39.3(12) .
Zn1 N2 C7' C8' 91.2(11) .
C6 N2 C7' C9 -171.5(6) .
Zn1 N2 C7' C9 -40.9(7) .
C10 N3 C9 C7' -165.5(6) .
Zn1 N3 C9 C7' -39.7(6) .
C10 N3 C9 C7 -165.5(6) .
Zn1 N3 C9 C7 -39.7(6) .
C8' C7' C9 N3 -81.0(10) .
N2 C7' C9 N3 57.2(8) .
C8 C7 C9 N3 -166.2(11) .
N2 C7 C9 N3 57.2(8) .
C9 N3 C10 C11 -160.4(5) .
Zn1 N3 C10 C11 81.5(5) .
N3 C10 C11 C15 99.0(6) .
N3 C10 C11 C12 -85.6(7) .
C15 C11 C12 C13 -0.7(8) .
C10 C11 C12 C13 -176.2(5) .
C11 C12 C13 C14 1.5(9) .
C15 N4 C14 C13 1.1(8) .
Zn2 N4 C14 C13 179.3(5) .
C12 C13 C14 N4 -1.7(9) .
C14 N4 C15 C11 -0.2(8) .
Zn2 N4 C15 C11 -178.4(4) .
C12 C11 C15 N4 0.1(8) .
C10 C11 C15 N4 175.7(5) .
